data_4503705
loop_
_publ_author_name
'Ye, Junwei'
'Zhang, Jingying'
'Ning, Guiling'
'Tian, Ge'
'Chen, Yan'
'Wang, Yue'

_publ_section_title
;
 Lanthanide Coordination Polymers Constructed from Dinuclear Building
 Blocks: Novel Structure Evolution from One-Dimensional Chains to
 Three-Dimensional Architectures
;
_journal_issue 8
_journal_name_full 'Crystal Growth &amp; Design'
_journal_page_first 3098
_journal_paper_doi 10.1021/cg800310j
_journal_volume 8
_journal_year 2008
_chemical_formula_sum 'C28 H15 Er N4 O12'
_chemical_formula_weight 766.70
_chemical_name_systematic
; 
 ? 
;
_space_group_IT_number 2
_symmetry_cell_setting triclinic
_symmetry_space_group_name_Hall '-P 1'
_symmetry_space_group_name_H-M 'P -1'
_atom_sites_solution_hydrogens geom
_atom_sites_solution_primary direct
_atom_sites_solution_secondary difmap
_audit_creation_method SHELXL-97
_cell_angle_alpha 70.71(3)
_cell_angle_beta 76.45(3)
_cell_angle_gamma 85.45(3)
_cell_formula_units_Z 2
_cell_length_a 10.173(2)
_cell_length_b 12.012(2)
_cell_length_c 12.044(2)
_cell_measurement_reflns_used 11962
_cell_measurement_temperature 293(2)
_cell_measurement_theta_max 27.45
_cell_measurement_theta_min 3.05
_cell_volume 1350.5(5)
_computing_cell_refinement PROCESS-AUTO
_computing_data_collection PROCESS-AUTO
_computing_data_reduction PROCESS-AUTO
_computing_molecular_graphics 'SHELXL-97 (Sheldrick, 1997)'
_computing_publication_material 'SHELXL-97 (Sheldrick, 1997)'
_computing_structure_refinement 'SHELXL-97 (Sheldrick, 1997)'
_computing_structure_solution 'SHELXS-97 (Sheldrick, 1990)'
_diffrn_ambient_temperature 293(2)
_diffrn_detector_area_resol_mean 10.0
_diffrn_measured_fraction_theta_full 0.988
_diffrn_measured_fraction_theta_max 0.988
_diffrn_measurement_device_type 'Rigaku RAXIS-RAPID'
_diffrn_measurement_method 'Omega scan'
_diffrn_radiation_monochromator graphite
_diffrn_radiation_source 'fine-focus sealed tube'
_diffrn_radiation_type MoK\a
_diffrn_radiation_wavelength 0.71073
_diffrn_reflns_av_R_equivalents 0.0306
_diffrn_reflns_av_sigmaI/netI 0.0399
_diffrn_reflns_limit_h_max 12
_diffrn_reflns_limit_h_min -13
_diffrn_reflns_limit_k_max 15
_diffrn_reflns_limit_k_min -15
_diffrn_reflns_limit_l_max 15
_diffrn_reflns_limit_l_min -15
_diffrn_reflns_number 13336
_diffrn_reflns_theta_full 27.48
_diffrn_reflns_theta_max 27.48
_diffrn_reflns_theta_min 3.05
_diffrn_standards_decay_% none
_diffrn_standards_interval_count none
_diffrn_standards_interval_time none
_diffrn_standards_number none
_exptl_absorpt_coefficient_mu 3.184
_exptl_absorpt_correction_T_max 0.8570
_exptl_absorpt_correction_T_min 0.3246
_exptl_absorpt_correction_type empirical
_exptl_absorpt_process_details
;
Higashi, T. (1995) Progrom for Absorption Correcttion.
Rigaku Corporation, Tokyo, Japan. 
;
_exptl_crystal_colour colorless
_exptl_crystal_density_diffrn 1.886
_exptl_crystal_density_meas ?
_exptl_crystal_density_method 'not measured'
_exptl_crystal_description prism
_exptl_crystal_F_000 750
_exptl_crystal_size_max 0.46
_exptl_crystal_size_mid 0.08
_exptl_crystal_size_min 0.05
_refine_diff_density_max 0.909
_refine_diff_density_min -1.738
_refine_diff_density_rms 0.119
_refine_ls_extinction_coef 0
_refine_ls_extinction_method none
_refine_ls_goodness_of_fit_ref 1.032
_refine_ls_hydrogen_treatment mixed
_refine_ls_matrix_type full
_refine_ls_number_parameters 410
_refine_ls_number_reflns 6122
_refine_ls_number_restraints 0
_refine_ls_restrained_S_all 1.032
_refine_ls_R_factor_all 0.0336
_refine_ls_R_factor_gt 0.0288
_refine_ls_shift/su_max 0.068
_refine_ls_shift/su_mean 0.002
_refine_ls_structure_factor_coef Fsqd
_refine_ls_weighting_details 'calc w=1/[\s^2^(Fo^2^)+(0.0174P)^2^+3.3585P] where P=(Fo^2^+2Fc^2^)/3'
_refine_ls_weighting_scheme calc
_refine_ls_wR_factor_gt 0.0607
_refine_ls_wR_factor_ref 0.0625
_reflns_number_gt 5564
_reflns_number_total 6122
_reflns_threshold_expression >2sigma(I)
_cod_data_source_file cg800310j-file003.cif
_cod_data_source_block 3
_cod_depositor_comments
;
The following automatic conversions were performed:

'_symmetry_cell_setting' value 'Triclinic' changed to 'triclinic'
according to /home/saulius/struct/CIF-dictionaries/cif_core.dic
dictionary named 'cif_core.dic' version 2.4.1 from 2010-06-29.

Automatic conversion script
Id: cif_fix_values 1715 2011-07-08 13:25:40Z adriana 

The following automatic conversions were performed:

'_exptl_crystal_density_meas' value 'not measured' was changed to '?'
- the value is perceived as not measured.

Automatic conversion script
Id: cif_fix_values 3008 2015-01-20 13:52:24Z robertas 
;
_cod_original_cell_volume 1350.4(5)
_cod_original_sg_symbol_H-M 'P-1   '
_cod_database_code 4503705

loop_
_symmetry_equiv_pos_as_xyz
'x, y, z'
'-x, -y, -z'

loop_
_atom_site_label
_atom_site_type_symbol
_atom_site_fract_x
_atom_site_fract_y
_atom_site_fract_z
_atom_site_U_iso_or_equiv
_atom_site_adp_type
_atom_site_occupancy
_atom_site_symmetry_multiplicity
_atom_site_calc_flag
_atom_site_refinement_flags
Er1 Er 0.828799(15) -0.056523(13) 0.648922(14) 0.01787(5) Uani 1 1 d .
O1 O 0.6899(2) -0.2315(2) 0.7502(2) 0.0263(6) Uani 1 1 d .
O2 O 0.6198(2) -0.0876(2) 0.6086(2) 0.0323(6) Uani 1 1 d .
O3 O 0.1733(3) -0.0971(2) 0.5212(2) 0.0310(6) Uani 1 1 d .
O4 O 0.0145(2) -0.1681(2) 0.6877(2) 0.0312(6) Uani 1 1 d .
O5 O 0.1602(4) -0.5461(4) 0.9565(5) 0.0969(19) Uani 1 1 d .
O6 O 0.3630(3) -0.5665(3) 0.9781(3) 0.0488(8) Uani 1 1 d .
O7 O 1.1151(3) 0.1429(3) 0.4979(3) 0.0362(7) Uani 1 1 d .
O8 O 0.9538(3) 0.0878(2) 0.6658(2) 0.0324(6) Uani 1 1 d .
O9 O 0.7530(5) 0.4236(5) 0.8223(7) 0.140(3) Uani 1 1 d .
O10 O 0.8709(4) 0.5881(3) 0.7496(4) 0.0560(10) Uani 1 1 d .
O11 O 1.3121(5) 0.6149(4) 0.5045(5) 0.1027(19) Uani 1 1 d .
O12 O 1.3929(5) 0.4791(5) 0.4299(5) 0.110(2) Uani 1 1 d .
N1 N 0.2751(4) -0.5116(3) 0.9301(3) 0.0394(9) Uani 1 1 d .
N2 N 1.3053(5) 0.5194(4) 0.4931(5) 0.0669(14) Uani 1 1 d .
N3 N 0.8169(3) -0.0922(3) 0.8715(3) 0.0302(7) Uani 1 1 d .
N4 N 0.6571(3) 0.0642(3) 0.7440(3) 0.0354(8) Uani 1 1 d .
C1 C 0.4684(3) -0.2458(3) 0.7172(3) 0.0199(7) Uani 1 1 d .
C2 C 0.3698(3) -0.1861(3) 0.6575(3) 0.0198(7) Uani 1 1 d .
H2A H 0.3915 -0.1157 0.5947 0.024 Uiso 1 1 calc R
C3 C 0.2394(3) -0.2297(3) 0.6902(3) 0.0201(7) Uani 1 1 d .
C4 C 0.2068(3) -0.3355(3) 0.7832(3) 0.0232(7) Uani 1 1 d .
H4A H 0.1188 -0.3640 0.8091 0.028 Uiso 1 1 calc R
C5 C 0.3092(4) -0.3973(3) 0.8362(3) 0.0248(8) Uani 1 1 d .
C6 C 0.4393(4) -0.3546(3) 0.8065(3) 0.0238(7) Uani 1 1 d .
H6A H 0.5054 -0.3973 0.8450 0.029 Uiso 1 1 calc R
C7 C 0.6012(3) -0.1862(3) 0.6896(3) 0.0227(7) Uani 1 1 d .
C8 C 0.1332(3) -0.1597(3) 0.6280(3) 0.0219(7) Uani 1 1 d .
C9 C 1.0565(4) 0.2738(3) 0.6084(3) 0.0250(7) Uani 1 1 d .
C10 C 0.9544(4) 0.3174(3) 0.6811(3) 0.0293(8) Uani 1 1 d .
H10A H 0.8776 0.2722 0.7242 0.035 Uiso 1 1 calc R
C11 C 0.9661(4) 0.4292(3) 0.6903(4) 0.0323(9) Uani 1 1 d .
C12 C 1.0809(4) 0.4954(4) 0.6282(4) 0.0352(9) Uani 1 1 d .
H12A H 1.0896 0.5702 0.6328 0.042 Uiso 1 1 calc R
C13 C 1.1828(4) 0.4479(4) 0.5592(4) 0.0376(10) Uani 1 1 d .
C14 C 1.1727(4) 0.3394(4) 0.5468(4) 0.0318(8) Uani 1 1 d .
H14A H 1.2423 0.3107 0.4982 0.038 Uiso 1 1 calc R
C15 C 1.0408(4) 0.1579(3) 0.5898(3) 0.0232(7) Uani 1 1 d .
C16 C 0.8502(5) 0.4782(4) 0.7619(5) 0.0512(12) Uani 1 1 d .
C17 C 0.8920(5) -0.1701(4) 0.9355(4) 0.0481(12) Uani 1 1 d .
H17A H 0.9368 -0.2278 0.9048 0.058 Uiso 1 1 calc R
C18 C 0.9070(7) -0.1691(6) 1.0490(5) 0.0709(18) Uani 1 1 d .
H18A H 0.9622 -0.2242 1.0913 0.085 Uiso 1 1 calc R
C19 C 0.8402(7) -0.0872(6) 1.0949(5) 0.0763(19) Uani 1 1 d .
H19A H 0.8504 -0.0851 1.1689 0.092 Uiso 1 1 calc R
C20 C 0.7566(6) -0.0060(5) 1.0331(4) 0.0588(15) Uani 1 1 d .
C21 C 0.6784(8) 0.0811(7) 1.0768(6) 0.082(2) Uani 1 1 d .
H21A H 0.6856 0.0865 1.1504 0.098 Uiso 1 1 calc R
C22 C 0.5957(7) 0.1545(6) 1.0161(6) 0.0770(19) Uani 1 1 d .
H22A H 0.5445 0.2083 1.0489 0.092 Uiso 1 1 calc R
C23 C 0.5845(6) 0.1519(5) 0.9024(5) 0.0565(14) Uani 1 1 d .
C24 C 0.4998(6) 0.2279(5) 0.8337(6) 0.0722(19) Uani 1 1 d .
H24A H 0.4479 0.2840 0.8625 0.087 Uiso 1 1 calc R
C25 C 0.4934(6) 0.2198(5) 0.7270(6) 0.0677(17) Uani 1 1 d .
H25A H 0.4356 0.2686 0.6823 0.081 Uiso 1 1 calc R
C26 C 0.5743(5) 0.1373(4) 0.6835(4) 0.0490(12) Uani 1 1 d .
H26A H 0.5701 0.1334 0.6086 0.059 Uiso 1 1 calc R
C27 C 0.6616(4) 0.0700(4) 0.8534(4) 0.0350(9) Uani 1 1 d .
C28 C 0.7479(5) -0.0112(4) 0.9195(3) 0.0360(10) Uani 1 1 d .
H10 H 0.804(7) 0.608(6) 0.774(6) 0.08(2) Uiso 1 1 d .

loop_
_atom_site_aniso_label
_atom_site_aniso_U_11
_atom_site_aniso_U_22
_atom_site_aniso_U_33
_atom_site_aniso_U_23
_atom_site_aniso_U_13
_atom_site_aniso_U_12
Er1 0.01534(8) 0.01798(8) 0.01953(8) -0.00519(6) -0.00400(5) 0.00099(5)
O1 0.0207(12) 0.0277(13) 0.0308(14) -0.0054(11) -0.0120(11) -0.0003(10)
O2 0.0181(12) 0.0297(14) 0.0401(16) 0.0048(12) -0.0108(12) -0.0057(10)
O3 0.0292(14) 0.0290(14) 0.0260(13) 0.0063(11) -0.0097(11) -0.0048(11)
O4 0.0170(13) 0.0345(15) 0.0369(15) -0.0055(12) -0.0065(11) 0.0061(11)
O5 0.060(3) 0.063(3) 0.122(4) 0.054(3) -0.043(3) -0.033(2)
O6 0.054(2) 0.0336(16) 0.0481(19) 0.0098(14) -0.0257(16) 0.0066(14)
O7 0.0352(16) 0.0418(17) 0.0403(16) -0.0281(14) -0.0030(13) -0.0008(13)
O8 0.0436(16) 0.0237(13) 0.0321(14) -0.0095(11) -0.0084(13) -0.0104(12)
O9 0.091(4) 0.094(4) 0.228(7) -0.114(4) 0.086(4) -0.046(3)
O10 0.052(2) 0.0352(18) 0.087(3) -0.0344(19) -0.008(2) 0.0097(17)
O11 0.103(4) 0.065(3) 0.135(4) -0.056(3) 0.039(3) -0.059(3)
O12 0.082(3) 0.098(4) 0.142(5) -0.072(4) 0.056(3) -0.056(3)
N1 0.039(2) 0.0247(17) 0.044(2) 0.0071(15) -0.0143(17) -0.0059(15)
N2 0.064(3) 0.056(3) 0.075(3) -0.030(3) 0.017(3) -0.033(2)
N3 0.0388(19) 0.0302(17) 0.0186(15) -0.0039(13) -0.0050(14) -0.0047(14)
N4 0.0327(18) 0.0362(19) 0.0310(18) -0.0096(15) 0.0010(15) 0.0066(15)
C1 0.0171(16) 0.0211(17) 0.0224(17) -0.0080(13) -0.0052(13) 0.0014(13)
C2 0.0206(16) 0.0195(16) 0.0174(15) -0.0040(13) -0.0033(13) -0.0010(13)
C3 0.0188(16) 0.0175(16) 0.0228(17) -0.0038(13) -0.0068(14) 0.0024(13)
C4 0.0193(17) 0.0194(17) 0.0297(19) -0.0042(14) -0.0077(15) -0.0022(13)
C5 0.0260(18) 0.0187(17) 0.0261(18) -0.0008(14) -0.0080(15) -0.0012(14)
C6 0.0216(17) 0.0209(17) 0.0272(18) -0.0044(14) -0.0090(15) 0.0058(13)
C7 0.0174(16) 0.0253(18) 0.0248(17) -0.0087(14) -0.0038(14) 0.0043(14)
C8 0.0222(17) 0.0166(16) 0.0280(18) -0.0062(14) -0.0096(15) 0.0026(13)
C9 0.0296(19) 0.0207(17) 0.0263(18) -0.0077(14) -0.0094(15) -0.0003(14)
C10 0.033(2) 0.0276(19) 0.0292(19) -0.0117(16) -0.0058(16) -0.0039(16)
C11 0.037(2) 0.027(2) 0.036(2) -0.0145(17) -0.0073(18) -0.0004(17)
C12 0.049(3) 0.0246(19) 0.035(2) -0.0105(17) -0.014(2) -0.0035(18)
C13 0.038(2) 0.030(2) 0.043(2) -0.0095(18) -0.0042(19) -0.0136(18)
C14 0.036(2) 0.032(2) 0.0289(19) -0.0151(17) -0.0030(17) -0.0035(17)
C15 0.0258(18) 0.0224(17) 0.0271(18) -0.0107(15) -0.0138(15) 0.0033(14)
C16 0.050(3) 0.043(3) 0.068(3) -0.035(3) -0.002(3) -0.002(2)
C17 0.061(3) 0.050(3) 0.027(2) -0.002(2) -0.014(2) 0.003(2)
C18 0.087(4) 0.086(5) 0.036(3) -0.005(3) -0.030(3) 0.005(4)
C19 0.105(5) 0.100(5) 0.034(3) -0.026(3) -0.023(3) -0.010(4)
C20 0.076(4) 0.071(4) 0.032(2) -0.025(3) 0.001(3) -0.016(3)
C21 0.100(5) 0.107(6) 0.057(4) -0.064(4) 0.003(4) -0.015(4)
C22 0.087(5) 0.086(5) 0.068(4) -0.056(4) 0.010(4) -0.001(4)
C23 0.065(3) 0.050(3) 0.050(3) -0.028(2) 0.016(3) -0.005(3)
C24 0.073(4) 0.050(3) 0.081(4) -0.031(3) 0.014(3) 0.022(3)
C25 0.062(4) 0.055(3) 0.068(4) -0.015(3) 0.002(3) 0.029(3)
C26 0.048(3) 0.051(3) 0.041(3) -0.015(2) -0.004(2) 0.022(2)
C27 0.037(2) 0.036(2) 0.029(2) -0.0151(17) 0.0056(17) -0.0043(18)
C28 0.045(2) 0.042(2) 0.0217(19) -0.0148(17) 0.0024(18) -0.0135(19)

loop_
_atom_type_symbol
_atom_type_description
_atom_type_scat_dispersion_real
_atom_type_scat_dispersion_imag
_atom_type_scat_source
C C 0.0033 0.0016 'International Tables Vol C Tables 4.2.6.8 and 6.1.1.4'
H H 0.0000 0.0000 'International Tables Vol C Tables 4.2.6.8 and 6.1.1.4'
N N 0.0061 0.0033 'International Tables Vol C Tables 4.2.6.8 and 6.1.1.4'
O O 0.0106 0.0060 'International Tables Vol C Tables 4.2.6.8 and 6.1.1.4'
Er Er -0.2586 4.9576 'International Tables Vol C Tables 4.2.6.8 and 6.1.1.4'

loop_
_geom_angle_atom_site_label_1
_geom_angle_atom_site_label_2
_geom_angle_atom_site_label_3
_geom_angle
_geom_angle_site_symmetry_1
_geom_angle_site_symmetry_3
O3 Er1 O7 77.18(11) 2_656 2_756
O3 Er1 O4 124.38(10) 2_656 1_655
O7 Er1 O4 75.12(11) 2_756 1_655
O3 Er1 O8 75.91(10) 2_656 .
O7 Er1 O8 125.25(10) 2_756 .
O4 Er1 O8 82.33(10) 1_655 .
O3 Er1 O2 79.02(10) 2_656 .
O7 Er1 O2 75.04(11) 2_756 .
O4 Er1 O2 135.69(10) 1_655 .
O8 Er1 O2 141.97(10) . .
O3 Er1 O1 132.60(9) 2_656 .
O7 Er1 O1 81.68(10) 2_756 .
O4 Er1 O1 89.24(9) 1_655 .
O8 Er1 O1 147.70(9) . .
O2 Er1 O1 54.56(8) . .
O3 Er1 N4 83.32(11) 2_656 .
O7 Er1 N4 145.54(11) 2_756 .
O4 Er1 N4 138.82(11) 1_655 .
O8 Er1 N4 75.55(11) . .
O2 Er1 N4 73.52(12) . .
O1 Er1 N4 91.35(11) . .
O3 Er1 N3 138.73(11) 2_656 .
O7 Er1 N3 143.14(11) 2_756 .
O4 Er1 N3 75.35(11) 1_655 .
O8 Er1 N3 71.33(10) . .
O2 Er1 N3 113.35(11) . .
O1 Er1 N3 76.37(10) . .
N4 Er1 N3 64.87(11) . .
O3 Er1 C7 105.87(10) 2_656 .
O7 Er1 C7 77.85(11) 2_756 .
O4 Er1 C7 113.92(10) 1_655 .
O8 Er1 C7 155.73(10) . .
O2 Er1 C7 27.11(9) . .
O1 Er1 C7 27.49(9) . .
N4 Er1 C7 80.60(11) . .
N3 Er1 C7 94.61(11) . .
C7 O1 Er1 90.8(2) . .
C7 O2 Er1 93.5(2) . .
C8 O3 Er1 156.9(2) . 2_656
C8 O4 Er1 130.6(2) . 1_455
C15 O7 Er1 153.3(3) . 2_756
C15 O8 Er1 131.2(2) . .
C16 O10 H10 103(6) . .
O5 N1 O6 123.1(4) . .
O5 N1 C5 118.3(3) . .
O6 N1 C5 118.6(3) . .
O12 N2 O11 123.8(5) . .
O12 N2 C13 117.9(4) . .
O11 N2 C13 118.3(5) . .
C17 N3 C28 118.1(4) . .
C17 N3 Er1 124.0(3) . .
C28 N3 Er1 116.7(3) . .
C26 N4 C27 117.9(4) . .
C26 N4 Er1 121.9(3) . .
C27 N4 Er1 119.4(3) . .
C2 C1 C6 120.0(3) . .
C2 C1 C7 118.3(3) . .
C6 C1 C7 121.6(3) . .
C1 C2 C3 121.0(3) . .
C1 C2 H2A 119.5 . .
C3 C2 H2A 119.5 . .
C2 C3 C4 119.7(3) . .
C2 C3 C8 119.6(3) . .
C4 C3 C8 120.6(3) . .
C5 C4 C3 118.2(3) . .
C5 C4 H4A 120.9 . .
C3 C4 H4A 120.9 . .
C6 C5 C4 122.9(3) . .
C6 C5 N1 119.4(3) . .
C4 C5 N1 117.7(3) . .
C5 C6 C1 118.0(3) . .
C5 C6 H6A 121.0 . .
C1 C6 H6A 121.0 . .
O2 C7 O1 121.1(3) . .
O2 C7 C1 118.0(3) . .
O1 C7 C1 120.8(3) . .
O2 C7 Er1 59.42(19) . .
O1 C7 Er1 61.76(19) . .
C1 C7 Er1 173.3(2) . .
O4 C8 O3 126.2(3) . .
O4 C8 C3 117.5(3) . .
O3 C8 C3 116.3(3) . .
C10 C9 C14 120.0(3) . .
C10 C9 C15 120.9(3) . .
C14 C9 C15 119.0(3) . .
C9 C10 C11 120.3(4) . .
C9 C10 H10A 119.9 . .
C11 C10 H10A 119.9 . .
C12 C11 C10 120.0(4) . .
C12 C11 C16 120.6(4) . .
C10 C11 C16 119.3(4) . .
C11 C12 C13 118.3(4) . .
C11 C12 H12A 120.8 . .
C13 C12 H12A 120.8 . .
C14 C13 C12 122.8(4) . .
C14 C13 N2 119.2(4) . .
C12 C13 N2 117.9(4) . .
C13 C14 C9 118.6(4) . .
C13 C14 H14A 120.7 . .
C9 C14 H14A 120.7 . .
O7 C15 O8 126.5(3) . .
O7 C15 C9 116.0(3) . .
O8 C15 C9 117.5(3) . .
O9 C16 O10 124.8(5) . .
O9 C16 C11 123.6(5) . .
O10 C16 C11 111.6(4) . .
N3 C17 C18 122.4(5) . .
N3 C17 H17A 118.8 . .
C18 C17 H17A 118.8 . .
C19 C18 C17 119.0(5) . .
C19 C18 H18A 120.5 . .
C17 C18 H18A 120.5 . .
C18 C19 C20 120.7(5) . .
C18 C19 H19A 119.6 . .
C20 C19 H19A 119.6 . .
C19 C20 C28 117.2(5) . .
C19 C20 C21 124.5(5) . .
C28 C20 C21 118.3(6) . .
C22 C21 C20 122.3(5) . .
C22 C21 H21A 118.8 . .
C20 C21 H21A 118.8 . .
C21 C22 C23 120.9(6) . .
C21 C22 H22A 119.6 . .
C23 C22 H22A 119.6 . .
C27 C23 C24 117.2(5) . .
C27 C23 C22 119.4(6) . .
C24 C23 C22 123.4(5) . .
C25 C24 C23 120.2(5) . .
C25 C24 H24A 119.9 . .
C23 C24 H24A 119.9 . .
C24 C25 C26 119.3(5) . .
C24 C25 H25A 120.3 . .
C26 C25 H25A 120.3 . .
N4 C26 C25 123.1(5) . .
N4 C26 H26A 118.5 . .
C25 C26 H26A 118.5 . .
N4 C27 C23 122.3(4) . .
N4 C27 C28 117.6(4) . .
C23 C27 C28 120.1(4) . .
N3 C28 C27 118.5(3) . .
N3 C28 C20 122.5(4) . .
C27 C28 C20 119.0(4) . .

loop_
_geom_bond_atom_site_label_1
_geom_bond_atom_site_label_2
_geom_bond_distance
_geom_bond_site_symmetry_2
Er1 O3 2.263(3) 2_656
Er1 O7 2.275(3) 2_756
Er1 O4 2.276(2) 1_655
Er1 O8 2.317(3) .
Er1 O2 2.372(3) .
Er1 O1 2.423(3) .
Er1 N4 2.494(3) .
Er1 N3 2.546(3) .
Er1 C7 2.750(4) .
O1 C7 1.269(4) .
O2 C7 1.255(4) .
O3 C8 1.245(4) .
O3 Er1 2.263(3) 2_656
O4 C8 1.245(4) .
O4 Er1 2.276(2) 1_455
O5 N1 1.207(5) .
O6 N1 1.210(4) .
O7 C15 1.244(4) .
O7 Er1 2.275(3) 2_756
O8 C15 1.249(4) .
O9 C16 1.178(7) .
O10 C16 1.307(6) .
O10 H10 0.73(6) .
O11 N2 1.209(6) .
O12 N2 1.210(6) .
N1 C5 1.466(5) .
N2 C13 1.476(6) .
N3 C17 1.319(5) .
N3 C28 1.359(5) .
N4 C26 1.326(5) .
N4 C27 1.354(5) .
C1 C2 1.385(4) .
C1 C6 1.392(5) .
C1 C7 1.495(5) .
C2 C3 1.385(5) .
C2 H2A 0.9300 .
C3 C4 1.390(5) .
C3 C8 1.501(4) .
C4 C5 1.385(5) .
C4 H4A 0.9300 .
C5 C6 1.381(5) .
C6 H6A 0.9300 .
C9 C10 1.382(5) .
C9 C14 1.385(5) .
C9 C15 1.507(5) .
C10 C11 1.399(5) .
C10 H10A 0.9300 .
C11 C12 1.379(6) .
C11 C16 1.494(6) .
C12 C13 1.381(6) .
C12 H12A 0.9300 .
C13 C14 1.373(6) .
C14 H14A 0.9300 .
C17 C18 1.415(7) .
C17 H17A 0.9300 .
C18 C19 1.346(9) .
C18 H18A 0.9300 .
C19 C20 1.383(9) .
C19 H19A 0.9300 .
C20 C28 1.414(6) .
C20 C21 1.428(8) .
C21 C22 1.329(9) .
C21 H21A 0.9300 .
C22 C23 1.410(8) .
C22 H22A 0.9300 .
C23 C27 1.406(6) .
C23 C24 1.404(8) .
C24 C25 1.337(9) .
C24 H24A 0.9300 .
C25 C26 1.394(7) .
C25 H25A 0.9300 .
C26 H26A 0.9300 .
C27 C28 1.426(6) .

loop_
_geom_hbond_atom_site_label_D
_geom_hbond_atom_site_label_H
_geom_hbond_atom_site_label_A
_geom_hbond_distance_DH
_geom_hbond_distance_HA
_geom_hbond_distance_DA
_geom_hbond_angle_DHA
_geom_hbond_site_symmetry_A
O10 H10 O1 0.73(6) 2.15(7) 2.731(4) 138(7) 1_565
C24 H24A O6 0.93 2.60 3.496(7) 162.1 1_565
C6 H6A O6 0.93 2.67 3.491(5) 147.1 2_647
